data_4310813
loop_
_publ_author_name
'John F. Berry'
'F. Albert Cotton'
'Carlos A. Murillo'
'Brian K. Roberts'

_publ_contact_author_address
;  Laboratory for Molecular Structure and Bonding
   Dept. of Chemistry
   Texas A&M University, PO Box  30012
   College Station, TX 77842-3012, USA
;
_publ_contact_author_email cotton@tamu.edu
_publ_contact_author_fax '(979) 845 9351'
_publ_contact_author_name 'F. A. Cotton'
_publ_contact_author_phone '(979) 845 4432'
_publ_section_title
;
 An Efficient Synthesis of Acetylide/Trimetal/Acetylide Molecular Wires
;
_journal_name_full 'Inorganic Chemistry'
_journal_page_first 2277
_journal_page_last 2283
_journal_paper_doi 10.1021/ic0354320
_journal_volume 43
_journal_year 2004
_chemical_formula_moiety Cr3(C10H8N3)4(C8H5)1.86Cl0.14
_chemical_formula_sum 'C54.88 H41.3 Cl0.14 Cr3 N12'
_chemical_formula_weight 1029.82
_chemical_name_common Cr3(dpa)4(CCPh)1.86Cl0.14
_chemical_name_systematic
; 
 ? 
;
_space_group_IT_number 14
_symmetry_cell_setting monoclinic
_symmetry_space_group_name_Hall '-P 2ybc'
_symmetry_space_group_name_H-M 'P 1 21/c 1'
_atom_sites_solution_hydrogens geom
_atom_sites_solution_primary direct
_atom_sites_solution_secondary difmap
_audit_creation_method SHELXL-97
_cell_angle_alpha 90.00
_cell_angle_beta 110.96(3)
_cell_angle_gamma 90.00
_cell_formula_units_Z 4
_cell_length_a 16.849(5)
_cell_length_b 15.460(7)
_cell_length_c 20.479(3)
_cell_measurement_reflns_used 240
_cell_measurement_temperature 213(2)
_cell_measurement_theta_max 17.3
_cell_measurement_theta_min 9.05
_cell_volume 4982(3)
_computing_cell_refinement MADNES
_computing_data_collection MADNES
_computing_data_reduction PROCOR
_computing_structure_refinement 'SHELXL-97 (Sheldrick, 1997)'
_computing_structure_solution 'SHELXS-97 (Sheldrick, 1990)'
_diffrn_ambient_temperature 213(2)
_diffrn_measured_fraction_theta_full 0.992
_diffrn_measured_fraction_theta_max 0.992
_diffrn_measurement_device_type 'Nonius FAST'
_diffrn_measurement_method 'Ellipsoid Mask-fitting'
_diffrn_radiation_monochromator graphite
_diffrn_radiation_source 'fine-focus sealed tube'
_diffrn_radiation_type MoK\a
_diffrn_radiation_wavelength 0.71073
_diffrn_reflns_av_R_equivalents 0.0763
_diffrn_reflns_av_sigmaI/netI 0.0510
_diffrn_reflns_limit_h_max 18
_diffrn_reflns_limit_h_min -18
_diffrn_reflns_limit_k_max 16
_diffrn_reflns_limit_k_min -15
_diffrn_reflns_limit_l_max 21
_diffrn_reflns_limit_l_min -21
_diffrn_reflns_number 21874
_diffrn_reflns_theta_full 22.50
_diffrn_reflns_theta_max 22.50
_diffrn_reflns_theta_min 2.35
_diffrn_standards_number 0
_exptl_absorpt_coefficient_mu 0.701
_exptl_absorpt_correction_T_max 0.8173
_exptl_absorpt_correction_T_min 0.7669
_exptl_crystal_colour 'dark green'
_exptl_crystal_density_diffrn 1.373
_exptl_crystal_density_meas ?
_exptl_crystal_density_method .
_exptl_crystal_description block
_exptl_crystal_F_000 2116
_exptl_crystal_size_max 0.40
_exptl_crystal_size_mid 0.35
_exptl_crystal_size_min 0.30
_refine_diff_density_max 1.188
_refine_diff_density_min -0.388
_refine_diff_density_rms 0.082
_refine_ls_extinction_method none
_refine_ls_goodness_of_fit_ref 1.041
_refine_ls_hydrogen_treatment mixed
_refine_ls_matrix_type full
_refine_ls_number_parameters 760
_refine_ls_number_reflns 6451
_refine_ls_number_restraints 3
_refine_ls_restrained_S_all 1.041
_refine_ls_R_factor_all 0.0972
_refine_ls_R_factor_gt 0.0685
_refine_ls_shift/su_max 0.002
_refine_ls_shift/su_mean 0.000
_refine_ls_structure_factor_coef Fsqd
_refine_ls_weighting_details 'calc w=1/[\s^2^(Fo^2^)+(0.0729P)^2^+18.6353P] where P=(Fo^2^+2Fc^2^)/3'
_refine_ls_weighting_scheme calc
_refine_ls_wR_factor_gt 0.1627
_refine_ls_wR_factor_ref 0.1877
_reflns_number_gt 4701
_reflns_number_total 6451
_reflns_threshold_expression >2sigma(I)
_cod_data_source_file ic0354320si20031213_044610_1.cif
_cod_data_source_block xl
_cod_depositor_comments
;
The following automatic conversions were performed:
'_symmetry_cell_setting' value 'Monoclinic' changed to 'monoclinic'
according to '/home/saulius/struct/CIF-dictionaries/cif_core.dic'
dictionary named 'cif_core.dic' version 2.4.1 from 2010-06-29.

Automatic conversion script
Id: cif_fix_enum 1527 2010-12-29 10:47:43Z saulius 
;
_cod_original_formula_sum 'C54.88 H36.75 H4.55 Cl0.14 Cr3 N12'
_cod_database_code 4310813

loop_
_symmetry_equiv_pos_as_xyz
'x, y, z'
'-x, y+1/2, -z+1/2'
'-x, -y, -z'
'x, -y-1/2, z-1/2'

loop_
_atom_site_label
_atom_site_type_symbol
_atom_site_fract_x
_atom_site_fract_y
_atom_site_fract_z
_atom_site_U_iso_or_equiv
_atom_site_adp_type
_atom_site_occupancy
_atom_site_symmetry_multiplicity
_atom_site_calc_flag
_atom_site_refinement_flags
_atom_site_disorder_assembly
_atom_site_disorder_group
Cr1 Cr 0.09286(5) 0.63105(6) 0.20145(4) 0.0307(3) Uani 1 1 d D . .
Cr2 Cr 0.24632(5) 0.63118(5) 0.24761(4) 0.0282(3) Uani 1 1 d . A .
Cr3 Cr 0.40020(5) 0.63253(6) 0.29427(4) 0.0323(3) Uani 1 1 d D A .
N1 N 0.1056(3) 0.6216(3) 0.3091(2) 0.0330(11) Uani 1 1 d . A .
N2 N 0.2453(3) 0.5769(3) 0.3383(2) 0.0342(11) Uani 1 1 d . . .
N3 N 0.3854(3) 0.5372(3) 0.3651(2) 0.0361(11) Uani 1 1 d . . .
N4 N 0.1071(3) 0.7684(3) 0.2089(2) 0.0347(11) Uani 1 1 d . A .
N5 N 0.2449(3) 0.7522(3) 0.2878(2) 0.0362(11) Uani 1 1 d . . .
N6 N 0.3833(3) 0.7304(3) 0.3618(2) 0.0378(12) Uani 1 1 d . . .
N7 N 0.1078(3) 0.6385(3) 0.1025(2) 0.0351(11) Uani 1 1 d . A .
N8 N 0.2465(3) 0.6850(3) 0.1563(2) 0.0373(12) Uani 1 1 d . . .
N9 N 0.3855(3) 0.7287(3) 0.2163(2) 0.0387(12) Uani 1 1 d . . .
N10 N 0.1093(3) 0.4945(3) 0.2014(2) 0.0337(11) Uani 1 1 d . A .
N11 N 0.2485(3) 0.5117(3) 0.2065(2) 0.0388(12) Uani 1 1 d . . .
N12 N 0.3870(3) 0.5360(3) 0.2165(3) 0.0426(12) Uani 1 1 d . . .
C1 C 0.0383(4) 0.6443(4) 0.3270(3) 0.0405(15) Uani 1 1 d . . .
H1 H -0.008(3) 0.664(3) 0.291(3) 0.031(15) Uiso 1 1 d . A .
C2 C 0.0394(4) 0.6431(4) 0.3941(3) 0.0469(16) Uani 1 1 d . A .
H2 H -0.008(3) 0.661(3) 0.404(3) 0.029(14) Uiso 1 1 d . . .
C3 C 0.1125(4) 0.6164(5) 0.4467(4) 0.0523(18) Uani 1 1 d . . .
H3 H 0.111(4) 0.619(4) 0.489(4) 0.06(2) Uiso 1 1 d . A .
C4 C 0.1814(4) 0.5923(5) 0.4312(3) 0.0481(17) Uani 1 1 d . A .
H4 H 0.230(4) 0.578(4) 0.464(4) 0.07(2) Uiso 1 1 d . . .
C5 C 0.1783(4) 0.5947(4) 0.3594(3) 0.0380(14) Uani 1 1 d . A .
C6 C 0.3099(3) 0.5231(4) 0.3742(3) 0.0368(14) Uani 1 1 d . A .
C7 C 0.3035(4) 0.4523(5) 0.4161(4) 0.0530(18) Uani 1 1 d . . .
H7 H 0.251(4) 0.439(4) 0.418(3) 0.057(19) Uiso 1 1 d . A .
C8 C 0.3721(5) 0.4008(5) 0.4485(4) 0.067(2) Uani 1 1 d . A .
H8 H 0.370(4) 0.354(5) 0.474(4) 0.07(2) Uiso 1 1 d . . .
C9 C 0.4482(5) 0.4177(5) 0.4400(4) 0.062(2) Uani 1 1 d . . .
H9 H 0.505(4) 0.390(4) 0.459(3) 0.059(19) Uiso 1 1 d . A .
C10 C 0.4522(4) 0.4856(4) 0.3983(3) 0.0484(17) Uani 1 1 d . A .
H10 H 0.503(3) 0.498(3) 0.392(2) 0.024(13) Uiso 1 1 d . . .
C11 C 0.0438(4) 0.8189(4) 0.1675(3) 0.0433(15) Uani 1 1 d . . .
H11 H -0.001(3) 0.786(4) 0.143(3) 0.032(16) Uiso 1 1 d . A .
C12 C 0.0469(4) 0.9077(4) 0.1652(4) 0.0524(17) Uani 1 1 d . A .
H12 H -0.008(3) 0.940(4) 0.133(3) 0.042(15) Uiso 1 1 d . . .
C13 C 0.1202(5) 0.9474(5) 0.2084(4) 0.058(2) Uani 1 1 d . . .
H13 H 0.130(5) 0.999(5) 0.212(4) 0.08(3) Uiso 1 1 d . A .
C14 C 0.1872(4) 0.8989(4) 0.2507(4) 0.0497(17) Uani 1 1 d . A .
H14 H 0.241(3) 0.923(3) 0.280(3) 0.029(14) Uiso 1 1 d . . .
C15 C 0.1805(4) 0.8070(4) 0.2514(3) 0.0370(14) Uani 1 1 d . A .
C16 C 0.3094(4) 0.7754(4) 0.3482(3) 0.0394(14) Uani 1 1 d . A .
C17 C 0.3029(5) 0.8364(5) 0.3978(3) 0.0506(17) Uani 1 1 d . . .
H17 H 0.251(4) 0.864(4) 0.383(3) 0.046(18) Uiso 1 1 d . A .
C18 C 0.3689(5) 0.8498(6) 0.4586(4) 0.066(2) Uani 1 1 d . A .
H18 H 0.368(5) 0.882(6) 0.494(4) 0.10(3) Uiso 1 1 d . . .
C19 C 0.4437(5) 0.8042(5) 0.4721(4) 0.065(2) Uani 1 1 d . . .
H19 H 0.494(5) 0.812(5) 0.508(4) 0.07(2) Uiso 1 1 d . A .
C20 C 0.4485(4) 0.7455(4) 0.4231(3) 0.0500(17) Uani 1 1 d . A .
H20 H 0.506(4) 0.714(4) 0.431(3) 0.054(18) Uiso 1 1 d . . .
C21 C 0.0416(4) 0.6131(5) 0.0456(3) 0.0513(17) Uani 1 1 d . . .
H21 H -0.011(4) 0.593(4) 0.054(3) 0.053(18) Uiso 1 1 d . A .
C22 C 0.0442(5) 0.6145(6) -0.0209(4) 0.072(2) Uani 1 1 d . A .
H22 H -0.007(4) 0.601(4) -0.055(3) 0.043(16) Uiso 1 1 d . . .
C23 C 0.1184(5) 0.6405(6) -0.0296(4) 0.073(3) Uani 1 1 d . . .
H23 H 0.115(6) 0.651(6) -0.075(5) 0.11(3) Uiso 1 1 d . A .
C24 C 0.1862(5) 0.6659(6) 0.0275(3) 0.062(2) Uani 1 1 d . A .
H24 H 0.238(4) 0.684(4) 0.023(3) 0.049(18) Uiso 1 1 d . . .
C25 C 0.1806(4) 0.6659(4) 0.0952(3) 0.0433(15) Uani 1 1 d . A .
C26 C 0.3120(3) 0.7410(4) 0.1601(3) 0.0394(15) Uani 1 1 d . A .
C27 C 0.3058(5) 0.8105(5) 0.1137(4) 0.063(2) Uani 1 1 d . . .
H27 H 0.258(5) 0.811(5) 0.080(4) 0.08(3) Uiso 1 1 d . A .
C28 C 0.3725(5) 0.8662(6) 0.1261(4) 0.079(3) Uani 1 1 d . A .
H28 H 0.367(6) 0.908(6) 0.090(5) 0.12(3) Uiso 1 1 d . . .
C29 C 0.4464(6) 0.8512(6) 0.1821(5) 0.087(3) Uani 1 1 d . . .
H29 H 0.483(4) 0.884(4) 0.192(3) 0.040(18) Uiso 1 1 d . A .
C30 C 0.4497(4) 0.7842(5) 0.2256(4) 0.058(2) Uani 1 1 d . A .
H30 H 0.496(3) 0.775(3) 0.265(2) 0.006(11) Uiso 1 1 d . . .
C31 C 0.0452(4) 0.4443(4) 0.2040(3) 0.0413(15) Uani 1 1 d . . .
H31 H -0.001(3) 0.473(3) 0.204(2) 0.017(13) Uiso 1 1 d . A .
C32 C 0.0476(4) 0.3562(4) 0.2062(4) 0.0511(17) Uani 1 1 d . A .
H32 H -0.004(4) 0.325(4) 0.206(3) 0.040(16) Uiso 1 1 d . . .
C33 C 0.1214(5) 0.3162(5) 0.2066(5) 0.076(3) Uani 1 1 d . . .
H33 H 0.130(4) 0.262(5) 0.206(3) 0.06(2) Uiso 1 1 d . A .
C34 C 0.1893(5) 0.3649(5) 0.2037(5) 0.069(2) Uani 1 1 d . A .
H34 H 0.249(5) 0.340(5) 0.202(4) 0.09(3) Uiso 1 1 d . . .
C35 C 0.1828(4) 0.4558(4) 0.2019(3) 0.0393(14) Uani 1 1 d . A .
C36 C 0.3146(4) 0.4905(4) 0.1852(3) 0.0466(16) Uani 1 1 d . A .
C37 C 0.3101(5) 0.4311(6) 0.1320(5) 0.081(3) Uani 1 1 d . . .
H37 H 0.253(4) 0.410(5) 0.104(4) 0.07(2) Uiso 1 1 d . A .
C38 C 0.3787(7) 0.4175(8) 0.1118(7) 0.118(5) Uani 1 1 d . A .
H38 H 0.383(8) 0.375(8) 0.080(6) 0.17(5) Uiso 1 1 d . . .
C39 C 0.4513(6) 0.4630(7) 0.1443(6) 0.096(3) Uani 1 1 d . . .
H39 H 0.497(4) 0.455(4) 0.136(4) 0.07(2) Uiso 1 1 d . A .
C40 C 0.4543(5) 0.5210(5) 0.1951(4) 0.065(2) Uani 1 1 d . A .
H40 H 0.499(4) 0.555(4) 0.219(3) 0.040(17) Uiso 1 1 d . . .
C41 C -0.0540(5) 0.6267(5) 0.1576(4) 0.028(3) Uiso 0.36 1 d P A 1
C42 C -0.1230(5) 0.6289(5) 0.1484(4) 0.058(2) Uani 0.36 1 d P A 1
C43 C -0.2174(6) 0.6415(9) 0.1341(7) 0.048(6) Uiso 0.36 1 d PGU A 1
C44 C -0.2674(8) 0.5675(8) 0.1161(8) 0.072(6) Uiso 0.36 1 d PGU A 1
H44 H -0.2456 0.5168 0.1034 0.086 Uiso 0.36 1 calc PR A 1
C45 C -0.3495(8) 0.5684(8) 0.1168(8) 0.080(7) Uiso 0.36 1 d PGU A 1
H45 H -0.3833 0.5184 0.1046 0.096 Uiso 0.36 1 calc PR A 1
C46 C -0.3817(6) 0.6433(9) 0.1356(8) 0.066(6) Uiso 0.36 1 d PGU A 1
H46 H -0.4372 0.6439 0.1361 0.079 Uiso 0.36 1 calc PR A 1
C47 C -0.3317(8) 0.7173(8) 0.1536(7) 0.084(7) Uiso 0.36 1 d PGU A 1
H47 H -0.3534 0.7680 0.1663 0.100 Uiso 0.36 1 calc PR A 1
C48 C -0.2495(8) 0.7164(7) 0.1529(7) 0.054(5) Uiso 0.36 1 d PGU A 1
H48 H -0.2157 0.7664 0.1651 0.065 Uiso 0.36 1 calc PR A 1
C41A C -0.0540(5) 0.6267(5) 0.1576(4) 0.028(3) Uiso 0.55 1 d P A 2
C42A C -0.1230(5) 0.6289(5) 0.1484(4) 0.058(2) Uani 0.55 1 d P A 2
C43A C -0.2146(5) 0.6145(7) 0.1430(5) 0.057(4) Uiso 0.55 1 d PGU A 2
C44A C -0.2737(6) 0.5886(7) 0.0791(4) 0.076(4) Uiso 0.55 1 d PGU A 2
H44A H -0.2557 0.5748 0.0418 0.092 Uiso 0.55 1 calc PR A 2
C45A C -0.3592(5) 0.5831(7) 0.0702(4) 0.071(4) Uiso 0.55 1 d PGU A 2
H45A H -0.3992 0.5656 0.0270 0.085 Uiso 0.55 1 calc PR A 2
C46A C -0.3858(5) 0.6035(8) 0.1253(6) 0.102(6) Uiso 0.55 1 d PGU A 2
H46A H -0.4436 0.5998 0.1193 0.123 Uiso 0.55 1 calc PR A 2
C47A C -0.3267(7) 0.6294(7) 0.1892(5) 0.089(5) Uiso 0.55 1 d PGU A 2
H47A H -0.3447 0.6432 0.2265 0.106 Uiso 0.55 1 calc PR A 2
C48A C -0.2411(6) 0.6348(7) 0.1981(4) 0.095(5) Uiso 0.55 1 d PGU A 2
H48A H -0.2012 0.6523 0.2413 0.114 Uiso 0.55 1 calc PR A 2
Cl1 Cl -0.0649(4) 0.6440(15) 0.1620(11) 0.030(6) Uiso 0.09 1 d PD A 3
C51 C 0.5463(4) 0.6361(5) 0.3405(4) 0.031(2) Uiso 0.95 1 d P A 1
C52 C 0.6176(4) 0.6366(4) 0.3676(4) 0.0481(17) Uani 0.95 1 d P A 1
C53 C 0.7102(4) 0.6400(4) 0.4061(3) 0.0447(17) Uani 0.95 1 d P A 1
C54 C 0.7658(5) 0.5781(6) 0.3986(4) 0.060(2) Uani 0.95 1 d P A 1
H54 H 0.745(4) 0.542(4) 0.372(3) 0.028(19) Uiso 0.95 1 d P A 1
C55 C 0.8477(5) 0.5792(7) 0.4363(5) 0.063(2) Uani 0.95 1 d P A 1
H55 H 0.879(4) 0.546(4) 0.435(4) 0.04(2) Uiso 0.95 1 d P A 1
C56 C 0.8840(5) 0.6450(7) 0.4839(4) 0.075(3) Uani 0.95 1 d P A 1
H56 H 0.939(6) 0.645(5) 0.510(4) 0.09(3) Uiso 0.95 1 d P A 1
C57 C 0.8304(5) 0.7112(7) 0.4936(4) 0.067(3) Uani 0.95 1 d P A 1
H57 H 0.845(4) 0.750(4) 0.517(4) 0.05(2) Uiso 0.95 1 d P A 1
C58 C 0.7469(5) 0.7067(6) 0.4548(4) 0.059(2) Uani 0.95 1 d P A 1
H58 H 0.713(4) 0.741(4) 0.461(3) 0.033(18) Uiso 0.95 1 d P A 1
Cl2 Cl 0.5577(4) 0.620(2) 0.3289(18) 0.031(9) Uiso 0.05 1 d PD A 2

loop_
_atom_site_aniso_label
_atom_site_aniso_U_11
_atom_site_aniso_U_22
_atom_site_aniso_U_33
_atom_site_aniso_U_23
_atom_site_aniso_U_13
_atom_site_aniso_U_12
Cr1 0.0282(5) 0.0334(6) 0.0308(5) 0.0038(4) 0.0108(4) -0.0010(4)
Cr2 0.0286(5) 0.0284(5) 0.0285(5) 0.0037(4) 0.0114(4) -0.0002(4)
Cr3 0.0273(5) 0.0356(6) 0.0338(5) 0.0052(4) 0.0108(4) -0.0007(4)
N1 0.027(3) 0.034(3) 0.040(3) 0.003(2) 0.015(2) 0.002(2)
N2 0.028(3) 0.042(3) 0.036(3) 0.010(2) 0.015(2) 0.004(2)
N3 0.029(3) 0.039(3) 0.038(3) 0.004(2) 0.009(2) 0.003(2)
N4 0.032(3) 0.034(3) 0.040(3) 0.006(2) 0.014(2) 0.005(2)
N5 0.031(3) 0.040(3) 0.037(3) 0.001(2) 0.010(2) 0.001(2)
N6 0.034(3) 0.043(3) 0.032(3) 0.004(2) 0.006(2) -0.006(2)
N7 0.024(3) 0.046(3) 0.029(3) 0.005(2) 0.003(2) -0.004(2)
N8 0.030(3) 0.048(3) 0.034(3) 0.003(2) 0.011(2) -0.006(2)
N9 0.031(3) 0.044(3) 0.043(3) 0.008(2) 0.015(2) -0.007(2)
N10 0.029(3) 0.037(3) 0.034(3) 0.000(2) 0.011(2) -0.007(2)
N11 0.033(3) 0.037(3) 0.047(3) -0.002(2) 0.015(2) -0.002(2)
N12 0.036(3) 0.043(3) 0.053(3) 0.002(2) 0.021(2) 0.002(2)
C1 0.033(4) 0.039(4) 0.052(4) 0.001(3) 0.018(3) 0.002(3)
C2 0.046(4) 0.056(4) 0.048(4) -0.004(3) 0.029(3) 0.011(3)
C3 0.060(5) 0.068(5) 0.044(4) -0.009(3) 0.037(4) 0.000(4)
C4 0.049(4) 0.062(5) 0.032(4) 0.007(3) 0.013(3) 0.004(3)
C5 0.043(4) 0.034(3) 0.033(3) 0.002(3) 0.009(3) -0.001(3)
C6 0.031(3) 0.044(4) 0.033(3) 0.006(3) 0.008(3) 0.000(3)
C7 0.036(4) 0.067(5) 0.059(4) 0.021(4) 0.019(3) 0.002(3)
C8 0.063(5) 0.066(5) 0.080(5) 0.052(4) 0.036(4) 0.024(4)
C9 0.045(4) 0.072(5) 0.070(5) 0.036(4) 0.023(4) 0.022(4)
C10 0.034(4) 0.060(5) 0.050(4) 0.014(3) 0.014(3) 0.008(3)
C11 0.039(4) 0.044(4) 0.049(4) 0.004(3) 0.019(3) 0.005(3)
C12 0.055(4) 0.043(4) 0.057(4) 0.011(3) 0.018(4) 0.010(3)
C13 0.067(5) 0.036(4) 0.074(5) 0.012(4) 0.030(4) 0.011(4)
C14 0.043(4) 0.038(4) 0.066(4) -0.002(3) 0.016(4) 0.001(3)
C15 0.038(3) 0.036(4) 0.040(3) 0.000(3) 0.018(3) 0.001(3)
C16 0.036(3) 0.039(4) 0.042(4) 0.001(3) 0.014(3) -0.004(3)
C17 0.051(4) 0.056(4) 0.046(4) -0.008(3) 0.018(4) 0.004(3)
C18 0.065(5) 0.080(6) 0.050(5) -0.019(4) 0.019(4) -0.017(4)
C19 0.058(5) 0.080(6) 0.045(4) -0.009(4) 0.004(4) -0.009(4)
C20 0.048(4) 0.052(4) 0.045(4) -0.002(3) 0.010(3) -0.010(3)
C21 0.042(4) 0.074(5) 0.039(4) -0.004(3) 0.015(3) -0.013(3)
C22 0.047(5) 0.121(7) 0.042(4) -0.012(4) 0.010(4) -0.032(5)
C23 0.060(5) 0.121(8) 0.032(4) -0.003(4) 0.010(4) -0.024(5)
C24 0.048(4) 0.102(6) 0.037(4) 0.004(4) 0.015(3) -0.016(4)
C25 0.043(4) 0.044(4) 0.044(4) 0.006(3) 0.017(3) -0.007(3)
C26 0.023(3) 0.052(4) 0.041(3) 0.004(3) 0.008(3) -0.006(3)
C27 0.042(4) 0.072(5) 0.062(5) 0.032(4) 0.004(4) -0.016(4)
C28 0.063(5) 0.089(6) 0.072(5) 0.040(5) 0.010(4) -0.031(4)
C29 0.062(5) 0.086(7) 0.083(6) 0.039(5) -0.011(5) -0.047(5)
C30 0.042(4) 0.069(5) 0.049(4) 0.021(4) -0.002(4) -0.016(4)
C31 0.039(4) 0.040(4) 0.045(4) 0.003(3) 0.016(3) -0.004(3)
C32 0.037(4) 0.054(5) 0.061(4) 0.004(3) 0.014(3) -0.011(3)
C33 0.070(6) 0.024(4) 0.136(8) 0.007(4) 0.040(5) -0.011(4)
C34 0.053(5) 0.041(4) 0.118(7) -0.002(4) 0.035(5) -0.003(3)
C35 0.037(3) 0.036(4) 0.046(4) -0.001(3) 0.016(3) -0.003(3)
C36 0.039(4) 0.046(4) 0.060(4) -0.008(3) 0.024(3) 0.000(3)
C37 0.060(5) 0.086(6) 0.113(7) -0.054(6) 0.051(5) -0.025(4)
C38 0.099(8) 0.130(10) 0.161(10) -0.093(8) 0.092(8) -0.046(7)
C39 0.075(6) 0.109(8) 0.135(9) -0.054(7) 0.073(6) -0.018(6)
C40 0.045(4) 0.073(5) 0.087(6) -0.015(5) 0.035(4) -0.010(4)
C42 0.039(5) 0.070(6) 0.059(5) -0.010(4) 0.011(4) -0.011(4)
C42A 0.039(5) 0.070(6) 0.059(5) -0.010(4) 0.011(4) -0.011(4)
C52 0.037(4) 0.053(5) 0.051(4) 0.010(3) 0.013(3) -0.002(3)
C53 0.035(4) 0.047(4) 0.052(4) 0.009(3) 0.016(3) -0.005(3)
C54 0.049(5) 0.074(6) 0.063(5) -0.016(5) 0.027(4) -0.004(4)
C55 0.037(5) 0.081(7) 0.068(6) 0.002(5) 0.018(4) 0.015(5)
C56 0.034(5) 0.134(9) 0.054(5) 0.009(5) 0.014(4) 0.000(5)
C57 0.042(5) 0.099(8) 0.054(5) -0.021(5) 0.009(4) -0.034(5)
C58 0.050(5) 0.064(5) 0.073(5) 0.000(4) 0.033(4) 0.006(4)

loop_
_atom_type_symbol
_atom_type_description
_atom_type_scat_dispersion_real
_atom_type_scat_dispersion_imag
_atom_type_scat_source
C C 0.0033 0.0016 'International Tables Vol C Tables 4.2.6.8 and 6.1.1.4'
H H 0.0000 0.0000 'International Tables Vol C Tables 4.2.6.8 and 6.1.1.4'
N N 0.0061 0.0033 'International Tables Vol C Tables 4.2.6.8 and 6.1.1.4'
Cl Cl 0.1484 0.1585 'International Tables Vol C Tables 4.2.6.8 and 6.1.1.4'
Cr Cr 0.3209 0.6236 'International Tables Vol C Tables 4.2.6.8 and 6.1.1.4'
H H 0.0000 0.0000 'International Tables Vol C Tables 4.2.6.8 and 6.1.1.4'

loop_
_geom_angle_atom_site_label_1
_geom_angle_atom_site_label_2
_geom_angle_atom_site_label_3
_geom_angle
_geom_angle_site_symmetry_1
_geom_angle_site_symmetry_3
_geom_angle_publ_flag
N10 Cr1 N7 89.64(17) . . ?
N10 Cr1 N4 166.97(17) . . ?
N7 Cr1 N4 88.04(17) . . ?
N10 Cr1 N1 88.14(17) . . ?
N7 Cr1 N1 168.30(16) . . ?
N4 Cr1 N1 91.54(17) . . ?
N10 Cr1 C41 95.3(2) . . ?
N7 Cr1 C41 96.1(2) . . ?
N4 Cr1 C41 97.7(2) . . ?
N1 Cr1 C41 95.6(2) . . ?
N10 Cr1 Cr2 83.11(12) . . ?
N7 Cr1 Cr2 84.17(12) . . ?
N4 Cr1 Cr2 83.90(12) . . ?
N1 Cr1 Cr2 84.16(12) . . ?
C41 Cr1 Cr2 178.4(2) . . ?
N10 Cr1 Cl1 101.7(6) . . ?
N7 Cr1 Cl1 99.3(5) . . ?
N4 Cr1 Cl1 91.3(6) . . ?
N1 Cr1 Cl1 92.4(5) . . ?
C41 Cr1 Cl1 7.2(6) . . ?
Cr2 Cr1 Cl1 174.0(5) . . ?
N10 Cr1 Cr3 83.34(12) . . ?
N7 Cr1 Cr3 84.24(12) . . ?
N4 Cr1 Cr3 83.68(12) . . ?
N1 Cr1 Cr3 84.09(12) . . ?
C41 Cr1 Cr3 178.6(2) . . ?
Cr2 Cr1 Cr3 0.24(3) . . ?
Cl1 Cr1 Cr3 173.8(5) . . ?
N11 Cr2 N2 90.57(19) . . ?
N11 Cr2 N5 179.11(19) . . ?
N2 Cr2 N5 90.25(18) . . ?
N11 Cr2 N8 89.16(19) . . ?
N2 Cr2 N8 179.55(19) . . ?
N5 Cr2 N8 90.01(19) . . ?
N11 Cr2 Cr1 90.72(13) . . ?
N2 Cr2 Cr1 89.99(13) . . ?
N5 Cr2 Cr1 89.62(13) . . ?
N8 Cr2 Cr1 89.65(13) . . ?
N11 Cr2 Cr3 89.77(13) . . ?
N2 Cr2 Cr3 90.03(13) . . ?
N5 Cr2 Cr3 89.90(13) . . ?
N8 Cr2 Cr3 90.33(13) . . ?
Cr1 Cr2 Cr3 179.52(5) . . ?
N9 Cr3 N12 88.62(19) . . ?
N9 Cr3 N6 89.07(19) . . ?
N12 Cr3 N6 167.26(18) . . ?
N9 Cr3 N3 167.50(17) . . ?
N12 Cr3 N3 91.04(19) . . ?
N6 Cr3 N3 88.53(18) . . ?
N9 Cr3 C51 96.4(2) . . ?
N12 Cr3 C51 97.7(2) . . ?
N6 Cr3 C51 95.0(2) . . ?
N3 Cr3 C51 96.0(2) . . ?
N9 Cr3 Cr2 83.62(12) . . ?
N12 Cr3 Cr2 83.61(13) . . ?
N6 Cr3 Cr2 83.69(12) . . ?
N3 Cr3 Cr2 83.92(12) . . ?
C51 Cr3 Cr2 178.7(2) . . ?
N9 Cr3 Cl2 95.4(8) . . ?
N12 Cr3 Cl2 88.5(9) . . ?
N6 Cr3 Cl2 104.2(9) . . ?
N3 Cr3 Cl2 97.1(8) . . ?
C51 Cr3 Cl2 9.3(9) . . ?
Cr2 Cr3 Cl2 172.1(9) . . ?
N9 Cr3 Cr1 83.53(12) . . ?
N12 Cr3 Cr1 83.83(13) . . ?
N6 Cr3 Cr1 83.46(12) . . ?
N3 Cr3 Cr1 84.01(12) . . ?
C51 Cr3 Cr1 178.5(2) . . ?
Cr2 Cr3 Cr1 0.24(3) . . ?
Cl2 Cr3 Cr1 172.3(9) . . ?
C5 N1 C1 119.4(5) . . ?
C5 N1 Cr1 122.2(4) . . ?
C1 N1 Cr1 118.4(4) . . ?
C6 N2 C5 122.8(5) . . ?
C6 N2 Cr2 118.6(4) . . ?
C5 N2 Cr2 118.6(3) . . ?
C10 N3 C6 119.0(5) . . ?
C10 N3 Cr3 118.1(4) . . ?
C6 N3 Cr3 122.7(4) . . ?
C11 N4 C15 118.6(5) . . ?
C11 N4 Cr1 119.1(4) . . ?
C15 N4 Cr1 122.2(4) . . ?
C16 N5 C15 123.2(5) . . ?
C16 N5 Cr2 118.8(4) . . ?
C15 N5 Cr2 117.9(4) . . ?
C20 N6 C16 118.6(5) . . ?
C20 N6 Cr3 117.9(4) . . ?
C16 N6 Cr3 123.4(4) . . ?
C21 N7 C25 119.7(5) . . ?
C21 N7 Cr1 117.5(4) . . ?
C25 N7 Cr1 122.7(4) . . ?
C25 N8 C26 123.6(5) . . ?
C25 N8 Cr2 118.6(4) . . ?
C26 N8 Cr2 117.7(4) . . ?
C30 N9 C26 118.1(5) . . ?
C30 N9 Cr3 118.0(4) . . ?
C26 N9 Cr3 123.8(4) . . ?
C31 N10 C35 118.9(5) . . ?
C31 N10 Cr1 117.7(4) . . ?
C35 N10 Cr1 123.3(4) . . ?
C36 N11 C35 123.4(5) . . ?
C36 N11 Cr2 118.9(4) . . ?
C35 N11 Cr2 117.6(4) . . ?
C36 N12 C40 117.9(6) . . ?
C36 N12 Cr3 123.5(4) . . ?
C40 N12 Cr3 118.6(5) . . ?
H1 C1 N1 114(3) . . ?
H1 C1 C2 122(3) . . ?
N1 C1 C2 123.7(6) . . ?
H2 C2 C1 121(3) . . ?
H2 C2 C3 120(3) . . ?
C1 C2 C3 118.5(6) . . ?
H3 C3 C4 125(4) . . ?
H3 C3 C2 115(4) . . ?
C4 C3 C2 119.9(6) . . ?
H4 C4 C3 123(4) . . ?
H4 C4 C5 117(4) . . ?
C3 C4 C5 120.3(6) . . ?
N1 C5 N2 116.4(5) . . ?
N1 C5 C4 118.2(5) . . ?
N2 C5 C4 125.3(5) . . ?
N2 C6 N3 115.6(5) . . ?
N2 C6 C7 125.5(5) . . ?
N3 C6 C7 118.8(5) . . ?
H7 C7 C8 120(4) . . ?
H7 C7 C6 119(4) . . ?
C8 C7 C6 120.7(6) . . ?
H8 C8 C7 123(5) . . ?
H8 C8 C9 117(5) . . ?
C7 C8 C9 119.5(7) . . ?
H9 C9 C10 109(4) . . ?
H9 C9 C8 132(4) . . ?
C10 C9 C8 118.6(6) . . ?
H10 C10 N3 117(3) . . ?
H10 C10 C9 120(3) . . ?
N3 C10 C9 123.4(6) . . ?
H11 C11 N4 110(4) . . ?
H11 C11 C12 126(4) . . ?
N4 C11 C12 124.6(6) . . ?
H12 C12 C11 118(3) . . ?
H12 C12 C13 125(3) . . ?
C11 C12 C13 117.3(6) . . ?
H13 C13 C14 112(6) . . ?
H13 C13 C12 127(6) . . ?
C14 C13 C12 120.5(7) . . ?
H14 C14 C13 124(3) . . ?
H14 C14 C15 116(3) . . ?
C13 C14 C15 120.0(7) . . ?
N4 C15 N5 115.9(5) . . ?
N4 C15 C14 119.1(5) . . ?
N5 C15 C14 124.9(5) . . ?
N6 C16 N5 115.0(5) . . ?
N6 C16 C17 119.4(5) . . ?
N5 C16 C17 125.5(5) . . ?
H17 C17 C18 127(4) . . ?
H17 C17 C16 112(4) . . ?
C18 C17 C16 120.7(7) . . ?
H18 C18 C17 126(6) . . ?
H18 C18 C19 114(6) . . ?
C17 C18 C19 119.7(8) . . ?
H19 C19 C20 113(5) . . ?
H19 C19 C18 129(5) . . ?
C20 C19 C18 118.6(7) . . ?
H20 C20 N6 117(3) . . ?
H20 C20 C19 119(3) . . ?
N6 C20 C19 123.1(7) . . ?
H21 C21 N7 117(3) . . ?
H21 C21 C22 120(3) . . ?
N7 C21 C22 122.6(6) . . ?
H22 C22 C21 114(4) . . ?
H22 C22 C23 128(4) . . ?
C21 C22 C23 118.8(7) . . ?
H23 C23 C24 123(6) . . ?
H23 C23 C22 116(6) . . ?
C24 C23 C22 119.3(7) . . ?
H24 C24 C23 121(4) . . ?
H24 C24 C25 118(4) . . ?
C23 C24 C25 120.4(7) . . ?
N7 C25 N8 115.7(5) . . ?
N7 C25 C24 119.1(6) . . ?
N8 C25 C24 125.0(6) . . ?
N9 C26 N8 115.0(5) . . ?
N9 C26 C27 119.9(5) . . ?
N8 C26 C27 125.0(5) . . ?
H27 C27 C28 128(5) . . ?
H27 C27 C26 112(5) . . ?
C28 C27 C26 119.8(7) . . ?
H28 C28 C27 116(6) . . ?
H28 C28 C29 124(6) . . ?
C27 C28 C29 119.1(7) . . ?
H29 C29 C30 119(5) . . ?
H29 C29 C28 121(5) . . ?
C30 C29 C28 119.3(7) . . ?
H30 C30 N9 114(3) . . ?
H30 C30 C29 122(3) . . ?
N9 C30 C29 123.7(6) . . ?
H31 C31 N10 115(3) . . ?
H31 C31 C32 121(3) . . ?
N10 C31 C32 124.2(6) . . ?
H32 C32 C31 118(3) . . ?
H32 C32 C33 124(3) . . ?
C31 C32 C33 117.6(6) . . ?
H33 C33 C32 127(5) . . ?
H33 C33 C34 112(5) . . ?
C32 C33 C34 120.6(7) . . ?
H34 C34 C33 126(4) . . ?
H34 C34 C35 115(4) . . ?
C33 C34 C35 118.9(7) . . ?
N10 C35 N11 115.3(5) . . ?
N10 C35 C34 119.8(6) . . ?
N11 C35 C34 124.6(6) . . ?
N12 C36 N11 114.9(5) . . ?
N12 C36 C37 119.7(6) . . ?
N11 C36 C37 125.2(6) . . ?
H37 C37 C38 121(4) . . ?
H37 C37 C36 116(4) . . ?
C38 C37 C36 121.0(8) . . ?
H38 C38 C39 115(7) . . ?
H38 C38 C37 127(7) . . ?
C39 C38 C37 118.5(9) . . ?
H39 C39 C38 123(5) . . ?
H39 C39 C40 117(5) . . ?
C38 C39 C40 119.8(8) . . ?
H40 C40 C39 127(4) . . ?
H40 C40 N12 110(4) . . ?
C39 C40 N12 123.1(7) . . ?
C42 C41 Cr1 167.4(7) . . ?
C41 C42 C43 174.2(10) . . ?
C44 C43 C48 120.0 . . ?
C44 C43 C42 116.0(9) . . ?
C48 C43 C42 122.4(9) . . ?
C43 C44 C45 120.0 . . ?
C46 C45 C44 120.0 . . ?
C45 C46 C47 120.0 . . ?
C48 C47 C46 120.0 . . ?
C47 C48 C43 120.0 . . ?
C44A C43A C48A 120.0 . . ?
C45A C44A C43A 120.0 . . ?
C44A C45A C46A 120.0 . . ?
C47A C46A C45A 120.0 . . ?
C46A C47A C48A 120.0 . . ?
C47A C48A C43A 120.0 . . ?
C52 C51 Cr3 175.1(7) . . ?
C51 C52 C53 176.9(8) . . ?
C54 C53 C58 116.0(7) . . ?
C54 C53 C52 122.9(7) . . ?
C58 C53 C52 121.1(6) . . ?
H54 C54 C55 123(5) . . ?
H54 C54 C53 115(5) . . ?
C55 C54 C53 122.2(9) . . ?
H55 C55 C54 125(6) . . ?
H55 C55 C56 113(6) . . ?
C54 C55 C56 121.7(9) . . ?
H56 C56 C55 122(6) . . ?
H56 C56 C57 119(6) . . ?
C55 C56 C57 118.8(8) . . ?
H57 C57 C58 117(6) . . ?
H57 C57 C56 125(6) . . ?
C58 C57 C56 117.4(9) . . ?
H58 C58 C57 121(4) . . ?
H58 C58 C53 115(4) . . ?
C57 C58 C53 123.7(9) . . ?

loop_
_geom_bond_atom_site_label_1
_geom_bond_atom_site_label_2
_geom_bond_distance
_geom_bond_site_symmetry_2
_geom_bond_publ_flag
Cr1 N10 2.130(5) . ?
Cr1 N7 2.132(4) . ?
Cr1 N4 2.137(5) . ?
Cr1 N1 2.142(5) . ?
Cr1 C41 2.311(8) . ?
Cr1 Cr2 2.4147(15) . ?
Cr1 Cl1 2.494(5) . ?
Cr1 Cr3 4.836(2) . ?
Cr2 N11 2.036(5) . ?
Cr2 N2 2.043(4) . ?
Cr2 N5 2.048(5) . ?
Cr2 N8 2.048(4) . ?
Cr2 Cr3 2.4214(15) . ?
Cr3 N9 2.130(5) . ?
Cr3 N12 2.135(5) . ?
Cr3 N6 2.137(5) . ?
Cr3 N3 2.143(5) . ?
Cr3 C51 2.300(7) . ?
Cr3 Cl2 2.497(5) . ?
N1 C5 1.354(7) . ?
N1 C1 1.357(7) . ?
N2 C6 1.358(7) . ?
N2 C5 1.373(7) . ?
N3 C10 1.349(7) . ?
N3 C6 1.368(7) . ?
N4 C11 1.349(7) . ?
N4 C15 1.368(7) . ?
N5 C16 1.369(7) . ?
N5 C15 1.369(7) . ?
N6 C20 1.360(8) . ?
N6 C16 1.366(7) . ?
N7 C21 1.351(7) . ?
N7 C25 1.356(7) . ?
N8 C25 1.376(7) . ?
N8 C26 1.383(7) . ?
N9 C30 1.341(8) . ?
N9 C26 1.369(7) . ?
N10 C31 1.346(7) . ?
N10 C35 1.372(7) . ?
N11 C36 1.374(7) . ?
N11 C35 1.381(7) . ?
N12 C36 1.355(8) . ?
N12 C40 1.372(8) . ?
C1 H1 0.91(5) . ?
C1 C2 1.368(9) . ?
C2 H2 0.94(5) . ?
C2 C3 1.378(9) . ?
C3 H3 0.89(7) . ?
C3 C4 1.361(9) . ?
C4 H4 0.88(7) . ?
C4 C5 1.454(8) . ?
C6 C7 1.419(8) . ?
C7 H7 0.93(6) . ?
C7 C8 1.364(9) . ?
C8 H8 0.90(7) . ?
C8 C9 1.377(10) . ?
C9 H9 0.99(6) . ?
C9 C10 1.370(9) . ?
C10 H10 0.93(5) . ?
C11 H11 0.90(5) . ?
C11 C12 1.376(9) . ?
C12 H12 1.06(6) . ?
C12 C13 1.379(10) . ?
C13 H13 0.82(8) . ?
C13 C14 1.374(10) . ?
C14 H14 0.96(5) . ?
C14 C15 1.424(9) . ?
C16 C17 1.419(9) . ?
C17 H17 0.92(6) . ?
C17 C18 1.356(10) . ?
C18 H18 0.89(8) . ?
C18 C19 1.383(11) . ?
C19 H19 0.91(7) . ?
C19 C20 1.377(10) . ?
C20 H20 1.04(6) . ?
C21 H21 1.00(6) . ?
C21 C22 1.378(9) . ?
C22 H22 0.92(6) . ?
C22 C23 1.385(10) . ?
C23 H23 0.93(9) . ?
C23 C24 1.368(10) . ?
C24 H24 0.96(6) . ?
C24 C25 1.423(9) . ?
C26 C27 1.412(9) . ?
C27 H27 0.84(7) . ?
C27 C28 1.366(10) . ?
C28 H28 0.96(9) . ?
C28 C29 1.378(11) . ?
C29 H29 0.76(6) . ?
C29 C30 1.354(10) . ?
C30 H30 0.90(4) . ?
C31 H31 0.90(5) . ?
C31 C32 1.363(9) . ?
C32 H32 1.00(6) . ?
C32 C33 1.386(11) . ?
C33 H33 0.85(7) . ?
C33 C34 1.389(10) . ?
C34 H34 1.08(8) . ?
C34 C35 1.409(9) . ?
C36 C37 1.405(9) . ?
C37 H37 0.98(7) . ?
C37 C38 1.377(11) . ?
C38 H38 0.95(12) . ?
C38 C39 1.360(13) . ?
C39 H39 0.86(7) . ?
C39 C40 1.361(11) . ?
C40 H40 0.91(6) . ?
C41 C42 1.111(10) . ?
C42 C43 1.522(12) . ?
C43 C44 1.3900 . ?
C43 C48 1.3900 . ?
C44 C45 1.3900 . ?
C45 C46 1.3900 . ?
C46 C47 1.3900 . ?
C47 C48 1.3900 . ?
C43A C44A 1.3900 . ?
C43A C48A 1.3900 . ?
C44A C45A 1.3900 . ?
C45A C46A 1.3900 . ?
C46A C47A 1.3900 . ?
C47A C48A 1.3900 . ?
C51 C52 1.129(9) . ?
C52 C53 1.477(9) . ?
C53 C54 1.386(10) . ?
C53 C58 1.414(10) . ?
C54 H54 0.77(6) . ?
C54 C55 1.318(11) . ?
C55 H55 0.74(7) . ?
C55 C56 1.390(13) . ?
C56 H56 0.88(9) . ?
C56 C57 1.424(13) . ?
C57 H57 0.75(7) . ?
C57 C58 1.348(11) . ?
C58 H58 0.83(6) . ?
